data_2231792
loop_
_publ_author_name
'Zheng, Xing-Liang'
'Jiang, Ning-Fei'
'Gao, Hong-Sheng'
'Luo, Dan'
'Ding, Ai-Shun'

_publ_section_title
;
 (7<i>R</i>,8<i>S</i>,9<i>S</i>,12<i>S</i>)-1-(4-Chlorobenzyloxy)-13,14-didehydro-12-hydroxy-2,13-dimethoxy-<i>N</i>-methylmorphinane
;
_journal_coeditor_code ZS2138
_journal_issue 9
_journal_name_full 'Acta Crystallographica Section E'
_journal_page_first o2480
_journal_paper_doi 10.1107/S160053681103443X
_journal_volume 67
_journal_year 2011
_chemical_formula_iupac 'C26 H30 Cl N O4'
_chemical_formula_moiety 'C26 H30 Cl N O4'
_chemical_formula_sum 'C26 H30 Cl N O4'
_chemical_formula_weight 455.96
_chemical_melting_point 412
_chemical_name_systematic
;
(7<i>R</i>,8<i>S</i>,9<i>S</i>,12<i>S</i>)-
1-(4-Chlorobenzyloxy)-13,14-didehydro-12-hydroxy-
2,13-dimethoxy-<i>N</i>-methylmorphinane
;
_space_group_IT_number 19
_symmetry_cell_setting orthorhombic
_symmetry_space_group_name_Hall 'P 2ac 2ab'
_symmetry_space_group_name_H-M 'P 21 21 21'
_atom_sites_solution_hydrogens geom
_atom_sites_solution_primary direct
_atom_sites_solution_secondary difmap
_cell_angle_alpha 90.00
_cell_angle_beta 90.00
_cell_angle_gamma 90.00
_cell_formula_units_Z 4
_cell_length_a 7.8073(9)
_cell_length_b 9.7598(11)
_cell_length_c 31.043(2)
_cell_measurement_reflns_used 3586
_cell_measurement_temperature 296(2)
_cell_measurement_theta_max 48.328
_cell_measurement_theta_min 5.203
_cell_volume 2365.4(4)
_computing_cell_refinement 'SAINT (Bruker, 2000)'
_computing_data_collection 'SMART (Bruker, 2000)'
_computing_data_reduction 'SAINT (Bruker, 2000)'
_computing_molecular_graphics 'SHELXTL (Sheldrick, 2008)'
_computing_publication_material 'SHELXTL (Sheldrick, 2008)'
_computing_structure_refinement 'SHELXL97 (Sheldrick, 2008)'
_computing_structure_solution 'SHELXS97 (Sheldrick, 2008)'
_diffrn_ambient_temperature 296(2)
_diffrn_measured_fraction_theta_full 0.994
_diffrn_measured_fraction_theta_max 0.994
_diffrn_measurement_device_type 'Bruker SMART CCD area-detector'
_diffrn_measurement_method '\f and \w'
_diffrn_radiation_monochromator graphite
_diffrn_radiation_source 'fine-focus sealed tube'
_diffrn_radiation_type MoK\a
_diffrn_radiation_wavelength 0.71073
_diffrn_reflns_av_R_equivalents 0.0348
_diffrn_reflns_av_sigmaI/netI 0.0401
_diffrn_reflns_limit_h_max 9
_diffrn_reflns_limit_h_min -9
_diffrn_reflns_limit_k_max 11
_diffrn_reflns_limit_k_min -12
_diffrn_reflns_limit_l_max 38
_diffrn_reflns_limit_l_min -27
_diffrn_reflns_number 12129
_diffrn_reflns_theta_full 26.00
_diffrn_reflns_theta_max 26.00
_diffrn_reflns_theta_min 2.19
_diffrn_standards_number 0
_exptl_absorpt_coefficient_mu 0.194
_exptl_absorpt_correction_T_max 1.0000
_exptl_absorpt_correction_T_min 0.5643
_exptl_absorpt_correction_type empirical
_exptl_absorpt_process_details '(SADABS; Bruker, 2000)'
_exptl_crystal_colour colorless
_exptl_crystal_density_diffrn 1.280
_exptl_crystal_density_method 'not measured'
_exptl_crystal_description prismatic
_exptl_crystal_F_000 968
_exptl_crystal_size_max 0.369
_exptl_crystal_size_mid 0.311
_exptl_crystal_size_min 0.257
_refine_diff_density_max 0.208
_refine_diff_density_min -0.200
_refine_ls_abs_structure_details 'Flack, (1983), 1905 Friedel pairs'
_refine_ls_abs_structure_Flack 0.01(8)
_refine_ls_extinction_method none
_refine_ls_goodness_of_fit_ref 1.068
_refine_ls_hydrogen_treatment constr
_refine_ls_matrix_type full
_refine_ls_number_parameters 293
_refine_ls_number_reflns 4590
_refine_ls_number_restraints 0
_refine_ls_restrained_S_all 1.068
_refine_ls_R_factor_all 0.0514
_refine_ls_R_factor_gt 0.0423
_refine_ls_shift/su_max 0.002
_refine_ls_shift/su_mean 0.000
_refine_ls_structure_factor_coef Fsqd
_refine_ls_weighting_details 'calc w=1/[\s^2^(Fo^2^)+(0.0768P)^2^+0.0462P] where P=(Fo^2^+2Fc^2^)/3'
_refine_ls_weighting_scheme calc
_refine_ls_wR_factor_gt 0.1168
_refine_ls_wR_factor_ref 0.1248
_reflns_number_gt 3899
_reflns_number_total 4590
_reflns_threshold_expression I>2\s(I)
_cod_data_source_file zs2138.cif
_cod_data_source_block I
_cod_database_code 2231792
_cod_database_fobs_code 2231792

loop_
_symmetry_equiv_pos_as_xyz
'x, y, z'
'-x+1/2, -y, z+1/2'
'-x, y+1/2, -z+1/2'
'x+1/2, -y+1/2, -z'

loop_
_atom_site_type_symbol
_atom_site_label
_atom_site_fract_x
_atom_site_fract_y
_atom_site_fract_z
_atom_site_U_iso_or_equiv
_atom_site_adp_type
_atom_site_calc_flag
_atom_site_refinement_flags
_atom_site_occupancy
_atom_site_symmetry_multiplicity
Cl Cl1 0.81142(15) 0.78389(10) 1.08775(2) 0.1016(3) Uani d . 1 1
N N1 1.3185(2) 0.1882(2) 0.82782(5) 0.0505(4) Uani d . 1 1
O O1 0.82630(18) 0.38126(14) 0.91976(4) 0.0427(3) Uani d . 1 1
O O2 0.6757(3) 0.18817(19) 0.96710(5) 0.0697(5) Uani d . 1 1
O O3 0.5912(2) 0.39646(19) 0.83107(5) 0.0579(4) Uani d . 1 1
H H3 0.5190 0.3541 0.8173 0.087 Uiso calc R 1 1
O O4 0.6195(2) 0.3081(2) 0.74526(5) 0.0687(5) Uani d . 1 1
C C1 0.8194(3) 0.2505(2) 0.90402(6) 0.0364(4) Uani d . 1 1
C C2 0.7464(3) 0.1477(2) 0.92900(6) 0.0459(5) Uani d . 1 1
C C3 0.7542(3) 0.0145(2) 0.91506(7) 0.0496(5) Uani d . 1 1
H H3A 0.6980 -0.0547 0.9301 0.060 Uiso calc R 1 1
C C4 0.8467(3) -0.0151(2) 0.87853(7) 0.0471(5) Uani d . 1 1
H H4 0.8539 -0.1058 0.8696 0.056 Uiso calc R 1 1
C C5 0.9287(3) 0.0834(2) 0.85473(6) 0.0382(4) Uani d . 1 1
C C6 0.9078(2) 0.22094(19) 0.86587(6) 0.0340(4) Uani d . 1 1
C C7 0.9998(2) 0.3334(2) 0.84059(6) 0.0383(4) Uani d . 1 1
C C8 1.0587(3) 0.2808(2) 0.79620(6) 0.0447(5) Uani d . 1 1
H H8 1.1328 0.3511 0.7835 0.054 Uiso calc R 1 1
C C9 1.1650(3) 0.1533(2) 0.80212(6) 0.0478(5) Uani d . 1 1
H H9 1.2048 0.1251 0.7735 0.057 Uiso calc R 1 1
C C10 1.0486(3) 0.0400(2) 0.81902(7) 0.0492(5) Uani d . 1 1
H H10A 0.9808 0.0050 0.7953 0.059 Uiso calc R 1 1
H H10B 1.1195 -0.0345 0.8295 0.059 Uiso calc R 1 1
C C11 0.8894(3) 0.4595(2) 0.83083(7) 0.0464(5) Uani d . 1 1
H H11A 0.8539 0.5002 0.8579 0.056 Uiso calc R 1 1
H H11B 0.9594 0.5264 0.8158 0.056 Uiso calc R 1 1
C C12 0.7299(3) 0.4310(2) 0.80377(6) 0.0511(6) Uani d . 1 1
H H12 0.6998 0.5159 0.7887 0.061 Uiso calc R 1 1
C C13 0.7623(3) 0.3232(3) 0.77030(6) 0.0512(6) Uani d . 1 1
C C14 0.9100(3) 0.2596(3) 0.76603(6) 0.0508(5) Uani d . 1 1
H H14 0.9232 0.1985 0.7433 0.061 Uiso calc R 1 1
C C15 1.1636(3) 0.3704(2) 0.86549(6) 0.0464(5) Uani d . 1 1
H H15A 1.2238 0.4431 0.8505 0.056 Uiso calc R 1 1
H H15B 1.1333 0.4037 0.8939 0.056 Uiso calc R 1 1
C C16 1.2806(3) 0.2468(2) 0.86981(6) 0.0482(5) Uani d . 1 1
H H16A 1.3865 0.2741 0.8837 0.058 Uiso calc R 1 1
H H16B 1.2258 0.1782 0.8878 0.058 Uiso calc R 1 1
C C17 0.6109(5) 0.0904(3) 0.99517(9) 0.0903(10) Uani d . 1 1
H H17A 0.5093 0.0506 0.9831 0.135 Uiso calc R 1 1
H H17B 0.5837 0.1328 1.0222 0.135 Uiso calc R 1 1
H H17C 0.6951 0.0201 0.9997 0.135 Uiso calc R 1 1
C C18 0.6254(4) 0.2048(4) 0.71317(9) 0.0837(9) Uani d . 1 1
H H18A 0.7166 0.2244 0.6934 0.125 Uiso calc R 1 1
H H18B 0.5185 0.2027 0.6979 0.125 Uiso calc R 1 1
H H18C 0.6452 0.1175 0.7265 0.125 Uiso calc R 1 1
C C19 1.4383(3) 0.0751(3) 0.83182(9) 0.0670(7) Uani d . 1 1
H H19A 1.3955 0.0103 0.8524 0.100 Uiso calc R 1 1
H H19B 1.5473 0.1093 0.8413 0.100 Uiso calc R 1 1
H H19C 1.4514 0.0311 0.8044 0.100 Uiso calc R 1 1
C C20 0.6655(3) 0.4499(2) 0.93041(7) 0.0473(5) Uani d . 1 1
H H20A 0.5761 0.3830 0.9358 0.057 Uiso calc R 1 1
H H20B 0.6295 0.5086 0.9069 0.057 Uiso calc R 1 1
C C21 0.6997(3) 0.5327(2) 0.96992(6) 0.0417(5) Uani d . 1 1
C C22 0.7929(3) 0.6522(2) 0.96719(6) 0.0501(5) Uani d . 1 1
H H22 0.8317 0.6819 0.9405 0.060 Uiso calc R 1 1
C C23 0.8294(4) 0.7279(2) 1.00317(8) 0.0579(6) Uani d . 1 1
H H23 0.8939 0.8077 1.0009 0.070 Uiso calc R 1 1
C C24 0.7706(3) 0.6854(3) 1.04222(7) 0.0556(6) Uani d . 1 1
C C25 0.6774(3) 0.5678(3) 1.04635(7) 0.0568(6) Uani d . 1 1
H H25 0.6379 0.5396 1.0732 0.068 Uiso calc R 1 1
C C26 0.6428(3) 0.4912(2) 1.00989(7) 0.0503(5) Uani d . 1 1
H H26 0.5803 0.4105 1.0124 0.060 Uiso calc R 1 1

loop_
_atom_site_aniso_label
_atom_site_aniso_U_11
_atom_site_aniso_U_22
_atom_site_aniso_U_33
_atom_site_aniso_U_12
_atom_site_aniso_U_13
_atom_site_aniso_U_23
Cl1 0.1384(8) 0.0995(7) 0.0670(4) -0.0144(6) -0.0017(5) -0.0405(4)
N1 0.0360(9) 0.0650(12) 0.0504(9) 0.0044(9) 0.0017(8) -0.0077(8)
O1 0.0412(8) 0.0442(8) 0.0428(7) -0.0012(7) 0.0069(6) -0.0103(6)
O2 0.0898(13) 0.0707(12) 0.0486(8) -0.0071(11) 0.0288(9) 0.0063(8)
O3 0.0467(9) 0.0767(12) 0.0504(8) 0.0009(8) 0.0072(7) -0.0006(8)
O4 0.0597(10) 0.0942(14) 0.0521(9) 0.0099(10) -0.0120(8) 0.0058(9)
C1 0.0362(10) 0.0376(11) 0.0353(8) -0.0002(8) -0.0018(7) -0.0009(7)
C2 0.0442(11) 0.0527(13) 0.0410(10) 0.0005(10) 0.0037(9) 0.0067(9)
C3 0.0481(12) 0.0441(13) 0.0567(12) -0.0054(10) -0.0003(10) 0.0127(9)
C4 0.0469(12) 0.0353(11) 0.0590(12) 0.0041(9) -0.0052(10) 0.0014(9)
C5 0.0353(10) 0.0389(11) 0.0405(9) 0.0022(9) -0.0065(8) -0.0037(8)
C6 0.0318(9) 0.0348(10) 0.0354(9) -0.0008(8) -0.0024(7) -0.0003(7)
C7 0.0406(10) 0.0400(11) 0.0344(9) -0.0022(9) 0.0056(8) -0.0014(8)
C8 0.0479(12) 0.0514(12) 0.0347(9) 0.0018(10) 0.0075(8) -0.0002(8)
C9 0.0423(11) 0.0612(14) 0.0398(10) 0.0053(11) 0.0042(9) -0.0116(9)
C10 0.0490(13) 0.0458(12) 0.0528(11) 0.0050(10) -0.0006(10) -0.0138(10)
C11 0.0537(13) 0.0393(11) 0.0461(11) 0.0006(9) 0.0106(9) 0.0079(9)
C12 0.0504(13) 0.0565(14) 0.0464(11) 0.0095(11) 0.0063(10) 0.0130(9)
C13 0.0528(13) 0.0674(15) 0.0334(9) 0.0024(11) -0.0024(9) 0.0101(9)
C14 0.0542(13) 0.0657(15) 0.0325(9) 0.0067(11) 0.0025(9) -0.0025(9)
C15 0.0458(12) 0.0504(12) 0.0432(10) -0.0130(10) 0.0082(9) -0.0080(9)
C16 0.0379(11) 0.0624(15) 0.0443(10) -0.0037(10) -0.0028(8) -0.0070(10)
C17 0.110(3) 0.090(2) 0.0705(18) -0.012(2) 0.0383(17) 0.0208(16)
C18 0.076(2) 0.111(3) 0.0644(16) -0.0101(19) -0.0194(14) -0.0050(16)
C19 0.0493(14) 0.0777(18) 0.0739(16) 0.0151(13) -0.0033(12) -0.0078(14)
C20 0.0424(12) 0.0517(13) 0.0478(11) 0.0064(10) 0.0016(9) -0.0078(9)
C21 0.0387(11) 0.0451(12) 0.0412(10) 0.0050(9) 0.0055(8) -0.0039(8)
C22 0.0596(14) 0.0470(13) 0.0437(10) -0.0004(11) 0.0109(9) 0.0020(9)
C23 0.0681(15) 0.0427(13) 0.0630(13) -0.0095(12) 0.0086(12) -0.0064(10)
C24 0.0656(15) 0.0513(14) 0.0498(11) 0.0047(12) 0.0006(11) -0.0128(10)
C25 0.0714(16) 0.0606(15) 0.0384(10) 0.0066(13) 0.0112(11) 0.0006(9)
C26 0.0560(14) 0.0447(12) 0.0503(11) -0.0037(10) 0.0140(10) -0.0006(9)

loop_
_atom_type_symbol
_atom_type_description
_atom_type_scat_dispersion_real
_atom_type_scat_dispersion_imag
_atom_type_scat_source
C C 0.0033 0.0016 'International Tables Vol C Tables 4.2.6.8 and 6.1.1.4'
H H 0.0000 0.0000 'International Tables Vol C Tables 4.2.6.8 and 6.1.1.4'
N N 0.0061 0.0033 'International Tables Vol C Tables 4.2.6.8 and 6.1.1.4'
O O 0.0106 0.0060 'International Tables Vol C Tables 4.2.6.8 and 6.1.1.4'
Cl Cl 0.1484 0.1585 'International Tables Vol C Tables 4.2.6.8 and 6.1.1.4'

loop_
_geom_angle_atom_site_label_1
_geom_angle_atom_site_label_2
_geom_angle_atom_site_label_3
_geom_angle
C19 N1 C16 110.7(2)
C19 N1 C9 113.2(2)
C16 N1 C9 114.1(2)
C1 O1 C20 118.33(19)
C2 O2 C17 119.5(3)
C12 O3 H3 109.5
C13 O4 C18 116.7(2)
O1 C1 C2 119.4(2)
O1 C1 C6 118.35(17)
C2 C1 C6 121.7(2)
O2 C2 C3 124.5(2)
O2 C2 C1 116.2(3)
C3 C2 C1 119.3(3)
C2 C3 C4 118.8(2)
C2 C3 H3A 120.6
C4 C3 H3A 120.6
C5 C4 C3 122.9(2)
C5 C4 H4 118.6
C3 C4 H4 118.6
C4 C5 C6 119.1(2)
C4 C5 C10 119.2(2)
C6 C5 C10 121.59(18)
C5 C6 C1 117.73(17)
C5 C6 C7 120.5(2)
C1 C6 C7 121.2(2)
C6 C7 C11 114.44(14)
C6 C7 C15 107.5(2)
C11 C7 C15 112.3(2)
C6 C7 C8 111.1(2)
C11 C7 C8 105.0(2)
C15 C7 C8 106.2(2)
C14 C8 C9 112.8(2)
C14 C8 C7 111.8(2)
C9 C8 C7 109.30(19)
C14 C8 H8 107.6
C9 C8 H8 107.6
C7 C8 H8 107.6
N1 C9 C8 108.8(2)
N1 C9 C10 117.6(2)
C8 C9 C10 108.2(3)
N1 C9 H9 107.2
C8 C9 H9 107.2
C10 C9 H9 107.2
C5 C10 C9 114.7(2)
C5 C10 H10A 108.6
C9 C10 H10A 108.6
C5 C10 H10B 108.6
C9 C10 H10B 108.6
H10A C10 H10B 107.6
C12 C11 C7 114.9(2)
C12 C11 H11A 108.5
C7 C11 H11A 108.5
C12 C11 H11B 108.5
C7 C11 H11B 108.5
H11A C11 H11B 107.5
O3 C12 C13 112.1(2)
O3 C12 C11 109.7(3)
C13 C12 C11 111.8(2)
O3 C12 H12 107.6
C13 C12 H12 107.6
C11 C12 H12 107.6
C14 C13 O4 127.3(3)
C14 C13 C12 123.2(2)
O4 C13 C12 109.4(2)
C13 C14 C8 123.2(2)
C13 C14 H14 118.4
C8 C14 H14 118.4
C16 C15 C7 111.0(2)
C16 C15 H15A 109.4
C7 C15 H15A 109.4
C16 C15 H15B 109.4
C7 C15 H15B 109.4
H15A C15 H15B 108.0
N1 C16 C15 110.83(19)
N1 C16 H16A 109.5
C15 C16 H16A 109.5
N1 C16 H16B 109.5
C15 C16 H16B 109.5
H16A C16 H16B 108.1
O2 C17 H17A 109.5
O2 C17 H17B 109.5
H17A C17 H17B 109.5
O2 C17 H17C 109.5
H17A C17 H17C 109.5
H17B C17 H17C 109.5
O4 C18 H18A 109.5
O4 C18 H18B 109.5
H18A C18 H18B 109.5
O4 C18 H18C 109.5
H18A C18 H18C 109.5
H18B C18 H18C 109.5
N1 C19 H19A 109.5
N1 C19 H19B 109.5
H19A C19 H19B 109.5
N1 C19 H19C 109.5
H19A C19 H19C 109.5
H19B C19 H19C 109.5
O1 C20 C21 106.3(2)
O1 C20 H20A 110.5
C21 C20 H20A 110.5
O1 C20 H20B 110.5
C21 C20 H20B 110.5
H20A C20 H20B 108.7
C22 C21 C26 118.3(2)
C22 C21 C20 120.2(2)
C26 C21 C20 121.5(3)
C23 C22 C21 121.1(2)
C23 C22 H22 119.4
C21 C22 H22 119.4
C24 C23 C22 119.5(3)
C24 C23 H23 120.3
C22 C23 H23 120.3
C23 C24 C25 121.3(2)
C23 C24 Cl1 119.6(3)
C25 C24 Cl1 119.1(2)
C24 C25 C26 118.8(2)
C24 C25 H25 120.6
C26 C25 H25 120.6
C21 C26 C25 121.0(3)
C21 C26 H26 119.5
C25 C26 H26 119.5

loop_
_geom_bond_atom_site_label_1
_geom_bond_atom_site_label_2
_geom_bond_distance
Cl1 C24 1.739(4)
N1 C19 1.452(4)
N1 C16 1.454(4)
N1 C9 1.479(4)
O1 C1 1.367(4)
O1 C20 1.461(4)
O2 C2 1.364(4)
O2 C17 1.388(4)
O3 C12 1.416(4)
O3 H3 0.8200
O4 C13 1.367(4)
O4 C18 1.418(5)
C1 C2 1.390(4)
C1 C6 1.401(4)
C2 C3 1.372(5)
C3 C4 1.375(4)
C3 H3A 0.9300
C4 C5 1.371(4)
C4 H4 0.9300
C5 C6 1.395(5)
C5 C10 1.511(4)
C6 C7 1.529(4)
C7 C11 1.533(4)
C7 C15 1.537(4)
C7 C8 1.541(4)
C8 C14 1.506(4)
C8 C9 1.507(5)
C8 H8 0.9800
C9 C10 1.525(5)
C9 H9 0.9800
C10 H10A 0.9700
C10 H10B 0.9700
C11 C12 1.528(5)
C11 H11A 0.9700
C11 H11B 0.9700
C12 C13 1.500(4)
C12 H12 0.9800
C13 C14 1.317(5)
C14 H14 0.9300
C15 C16 1.519(5)
C15 H15A 0.9700
C15 H15B 0.9700
C16 H16A 0.9700
C16 H16B 0.9700
C17 H17A 0.9600
C17 H17B 0.9600
C17 H17C 0.9600
C18 H18A 0.9600
C18 H18B 0.9600
C18 H18C 0.9600
C19 H19A 0.9600
C19 H19B 0.9600
C19 H19C 0.9600
C20 C21 1.493(4)
C20 H20A 0.9700
C20 H20B 0.9700
C21 C22 1.377(5)
C21 C26 1.379(4)
C22 C23 1.369(4)
C22 H22 0.9300
C23 C24 1.361(4)
C23 H23 0.9300
C24 C25 1.365(5)
C25 C26 1.383(4)
C25 H25 0.9300
C26 H26 0.9300

loop_
_geom_hbond_atom_site_label_D
_geom_hbond_atom_site_label_H
_geom_hbond_atom_site_label_A
_geom_hbond_site_symmetry_A
_geom_hbond_distance_DH
_geom_hbond_distance_HA
_geom_hbond_distance_DA
_geom_hbond_angle_DHA
_geom_hbond_publ_flag
O3 H3 N1 1_455 0.82 2.28 2.945(2) 139 yes
O3 H3 O4 . 0.82 2.41 2.809(2) 111 no

loop_
_geom_torsion_atom_site_label_1
_geom_torsion_atom_site_label_2
_geom_torsion_atom_site_label_3
_geom_torsion_atom_site_label_4
_geom_torsion
C20 O1 C1 C2 -60.3(3)
C20 O1 C1 C6 128.7(2)
C17 O2 C2 C3 2.2(4)
C17 O2 C2 C1 -175.6(3)
O1 C1 C2 O2 4.2(3)
C6 C1 C2 O2 174.93(19)
O1 C1 C2 C3 -173.7(2)
C6 C1 C2 C3 -3.0(3)
O2 C2 C3 C4 -172.3(2)
C1 C2 C3 C4 5.4(3)
C2 C3 C4 C5 -1.5(3)
C3 C4 C5 C6 -5.0(3)
C3 C4 C5 C10 171.0(2)
C4 C5 C6 C1 7.2(3)
C10 C5 C6 C1 -168.65(18)
C4 C5 C6 C7 178.88(18)
C10 C5 C6 C7 3.0(3)
O1 C1 C6 C5 167.44(18)
C2 C1 C6 C5 -3.4(3)
O1 C1 C6 C7 -4.2(3)
C2 C1 C6 C7 -175.01(19)
C5 C6 C7 C11 137.6(2)
C1 C6 C7 C11 -51.1(3)
C5 C6 C7 C15 -97.0(3)
C1 C6 C7 C15 74.4(3)
C5 C6 C7 C8 18.9(2)
C1 C6 C7 C8 -169.73(18)
C6 C7 C8 C14 71.4(2)
C11 C7 C8 C14 -52.8(2)
C15 C7 C8 C14 -171.90(18)
C6 C7 C8 C9 -54.2(3)
C11 C7 C8 C9 -178.37(17)
C15 C7 C8 C9 62.5(3)
C19 N1 C9 C8 -174.31(18)
C16 N1 C9 C8 57.9(2)
C19 N1 C9 C10 62.2(3)
C16 N1 C9 C10 -65.6(3)
C14 C8 C9 N1 173.26(16)
C7 C8 C9 N1 -61.7(2)
C14 C8 C9 C10 -57.8(3)
C7 C8 C9 C10 67.2(2)
C4 C5 C10 C9 -165.7(2)
C6 C5 C10 C9 10.2(3)
N1 C9 C10 C5 79.1(3)
C8 C9 C10 C5 -44.6(3)
C6 C7 C11 C12 -60.6(3)
C15 C7 C11 C12 176.50(15)
C8 C7 C11 C12 61.5(2)
C7 C11 C12 O3 88.6(2)
C7 C11 C12 C13 -36.5(2)
C18 O4 C13 C14 5.5(4)
C18 O4 C13 C12 -177.0(2)
O3 C12 C13 C14 -122.1(3)
C11 C12 C13 C14 1.6(3)
O3 C12 C13 O4 60.2(3)
C11 C12 C13 O4 -176.05(17)
O4 C13 C14 C8 -178.3(2)
C12 C13 C14 C8 4.4(4)
C9 C8 C14 C13 147.1(2)
C7 C8 C14 C13 23.4(3)
C6 C7 C15 C16 60.3(2)
C11 C7 C15 C16 -172.96(16)
C8 C7 C15 C16 -58.7(2)
C19 N1 C16 C15 176.63(18)
C9 N1 C16 C15 -54.3(3)
C7 C15 C16 N1 54.9(2)
C1 O1 C20 C21 142.79(17)
O1 C20 C21 C22 74.5(3)
O1 C20 C21 C26 -104.1(3)
C26 C21 C22 C23 0.3(3)
C20 C21 C22 C23 -178.3(2)
C21 C22 C23 C24 -0.9(4)
C22 C23 C24 C25 0.8(4)
C22 C23 C24 Cl1 -178.1(2)
C23 C24 C25 C26 -0.1(4)
Cl1 C24 C25 C26 178.9(2)
C22 C21 C26 C25 0.4(4)
C20 C21 C26 C25 179.0(2)
C24 C25 C26 C21 -0.5(4)

loop_
_cod_related_entry_id
_cod_related_entry_database
_cod_related_entry_code
1 ChemSpider 30656999
